data_4513289
loop_
_publ_author_name
'Gu\'nka, Piotr A.'
'Dranka, Maciej'
'Hanfland, Michael'
'Dziubek, Kamil F.'
'Katrusiak, Andrzej'
'Zachara, Janusz'

_publ_section_title
;
 Cascade of High-Pressure Transitions of Claudetite II and the First Polar
 Phase of Arsenic(III) Oxide
;
_journal_issue 8
_journal_name_full 'Crystal Growth &amp; Design'
_journal_page_first 3950
_journal_paper_doi 10.1021/acs.cgd.5b00567
_journal_volume 15
_journal_year 2015
_chemical_formula_moiety 'As12 O18'
_chemical_formula_sum 'As12 O18'
_chemical_formula_weight 1187.04
_space_group_crystal_system monoclinic
_space_group_IT_number 14
_space_group_name_Hall '-P 2yab'
_space_group_name_H-M_alt 'P 1 21/a 1'
_symmetry_space_group_name_Hall '-P 2yab'
_symmetry_space_group_name_H-M 'P 1 21/a 1'
_audit_creation_date 2015-04-13
_audit_creation_method
;
Olex2 1.2-beta
(compiled 2014.11.28 svn.r3107 for OlexSys, GUI svn.r4998)
;
_cell_angle_alpha 90
_cell_angle_beta 144.2(2)
_cell_angle_gamma 90
_cell_formula_units_Z 4
_cell_length_a 12.543(10)
_cell_length_b 12.8595(7)
_cell_length_c 16.032(18)
_cell_measurement_pressure 9.60e6(7)
_cell_measurement_reflns_used 1160
_cell_measurement_temperature 293(2)
_cell_measurement_theta_max 21.1670
_cell_measurement_theta_min 2.2570
_cell_volume 1513(8)
_computing_cell_refinement
;
CrysAlisPro, Agilent Technologies,
Version 1.171.37.35 (release 13-08-2014 CrysAlis171 .NET)
(compiled Aug 13 2014,18:06:01)
;
_computing_data_collection
;
CrysAlisPro, Agilent Technologies,
Version 1.171.37.35 (release 13-08-2014 CrysAlis171 .NET)
(compiled Aug 13 2014,18:06:01)
;
_computing_data_reduction
;
CrysAlisPro, Agilent Technologies,
Version 1.171.37.35 (release 13-08-2014 CrysAlis171 .NET)
(compiled Aug 13 2014,18:06:01)
;
_computing_molecular_graphics 'Olex2 (Dolomanov et al., 2009)'
_computing_publication_material 'Olex2 (Dolomanov et al., 2009)'
_computing_structure_refinement 'ShelXL (Sheldrick, 2008)'
_diffrn_ambient_environment He
_diffrn_ambient_pressure 9.60e6(7)
_diffrn_ambient_temperature 293(2)
_diffrn_detector 'CCD plate'
_diffrn_measured_fraction_theta_full 0.373
_diffrn_measured_fraction_theta_max 0.195
_diffrn_measurement_details
;
  1 phi    142.00  218.00   0.5000    1.0000
omega____ theta____ kappa____ phi______ frames
   0.0000    0.0000    0.0000     -     152
;
_diffrn_measurement_device 'abstract diffractometer'
_diffrn_measurement_device_type 'MAR-CrysAlisPro-abstract goniometer: imported MAR images'
_diffrn_measurement_method '\p scans'
_diffrn_orient_matrix_UB_11 0.0148489000
_diffrn_orient_matrix_UB_12 -0.0027354000
_diffrn_orient_matrix_UB_13 0.0342617000
_diffrn_orient_matrix_UB_21 0.0326910000
_diffrn_orient_matrix_UB_22 -0.0252238000
_diffrn_orient_matrix_UB_23 0.0148640000
_diffrn_orient_matrix_UB_31 0.0435860000
_diffrn_orient_matrix_UB_32 0.0198503000
_diffrn_orient_matrix_UB_33 0.0236296000
_diffrn_radiation_monochromator synchrotron
_diffrn_radiation_probe x-ray
_diffrn_radiation_wavelength 0.41427
_diffrn_reflns_av_R_equivalents 0.0407
_diffrn_reflns_av_unetI/netI 0.0623
_diffrn_reflns_laue_measured_fraction_full 0.373
_diffrn_reflns_laue_measured_fraction_max 0.195
_diffrn_reflns_limit_h_max 19
_diffrn_reflns_limit_h_min -16
_diffrn_reflns_limit_k_max 21
_diffrn_reflns_limit_k_min -21
_diffrn_reflns_limit_l_max 11
_diffrn_reflns_limit_l_min -14
_diffrn_reflns_number 3094
_diffrn_reflns_point_group_measured_fraction_full 0.373
_diffrn_reflns_point_group_measured_fraction_max 0.195
_diffrn_reflns_theta_full 14.392
_diffrn_reflns_theta_max 21.610
_diffrn_reflns_theta_min 1.863
_diffrn_source synchrotron
_exptl_absorpt_coefficient_mu 6.023
_exptl_absorpt_correction_T_max 1.00000
_exptl_absorpt_correction_T_min 0.61251
_exptl_absorpt_correction_type multi-scan
_exptl_absorpt_process_details
;
CrysAlisPro, Agilent Technologies,
Version 1.171.37.35 (release 13-08-2014 CrysAlis171 .NET)
(compiled Aug 13 2014,18:06:01)
Empirical absorption correction using spherical harmonics,
 implemented in SCALE3 ABSPACK scaling algorithm.
;
_exptl_crystal_density_diffrn 5.213
_exptl_crystal_description
;
;
_exptl_crystal_F_000 2160
_exptl_crystal_size_max 0.05
_exptl_crystal_size_mid 0.04
_exptl_crystal_size_min 0.03
_refine_diff_density_max 5.447
_refine_diff_density_min -2.791
_refine_diff_density_rms 0.640
_refine_ls_extinction_method none
_refine_ls_goodness_of_fit_ref 1.346
_refine_ls_hydrogen_treatment undef
_refine_ls_matrix_type full
_refine_ls_number_parameters 181
_refine_ls_number_reflns 1739
_refine_ls_number_restraints 633
_refine_ls_restrained_S_all 1.283
_refine_ls_R_factor_all 0.2265
_refine_ls_R_factor_gt 0.1702
_refine_ls_shift/su_max 0.004
_refine_ls_shift/su_mean 0.001
_refine_ls_structure_factor_coef Fsqd
_refine_ls_weighting_details 'w=1/[\s^2^(Fo^2^)+(0.2000P)^2^] where P=(Fo^2^+2Fc^2^)/3'
_refine_ls_weighting_scheme calc
_refine_ls_wR_factor_gt 0.4161
_refine_ls_wR_factor_ref 0.5026
_reflns_Friedel_coverage 0.000
_reflns_number_gt 597
_reflns_number_total 1739
_reflns_threshold_expression 'I > 2\s(I)'
_cod_data_source_file cg5b00567_si_002.cif
_cod_data_source_block mclau2_014big_trmx
_cod_depositor_comments 'Adding full bibliography for 4513277--4513300.cif.'
_cod_original_cell_volume 1512(5)
_cod_database_code 4513289
_shelx_space_group_comment
;
The symmetry employed for this shelxl refinement is uniquely defined
by the following loop, which should always be used as a source of
symmetry information in preference to the above space-group names.
They are only intended as comments.
;
_olex2_refinement_description
;
1. Restrained distances
 As12-O29 \\sim As11-O28 \\sim As11-O25 \\sim As11-O20 \\sim As4-O20 \\sim
As4-O18 \\sim As3-O18 \\sim As3-
 O30 \\sim As3-O16 \\sim As2-O16 \\sim As2-O17 \\sim As12-O17 \\sim As2-O14
\\sim As1-O14 \\sim As1-O13 ~
 As5-O13 \\sim As5-O19 \\sim As5-O21 \\sim As6-O21 \\sim As6-O23 \\sim As8-O22
\\sim As8-O24 \\sim As1-O15
 \\sim As9-O15 \\sim As9-O26 \\sim As9-O27 \\sim As10-O27 \\sim As8-O26_$1
\\sim As12-O30_$2 \\sim As7-
 O24_$3 \\sim As4-O19_$4 \\sim As10-O28_$4 \\sim As10-O29_$4 \\sim As7-O25_$5
 with sigma of 0.01
2. Uiso/Uaniso restraints and constraints
Uanis(As1) \\sim Ueq, Uanis(As9) \\sim Ueq, Uanis(As3) \\sim Ueq, Uanis(As11)
\\sim Ueq, Uanis(As2) \\sim Ueq, Uanis(As10) \\sim Ueq, Uanis(As7) \\sim Ueq,
Uanis(As6) \\sim Ueq, Uanis(As8) \\sim Ueq, Uanis(As4) \\sim Ueq, Uanis(As12)
\\sim Ueq, Uanis(As5) \\sim Ueq: with sigma of 0.005 and sigma for terminal
atoms of 0.01
;
_shelx_shelxl_version_number 2014/7
_olex2_submission_special_instructions 'No special instructions were received'

loop_
_space_group_symop_operation_xyz
'x, y, z'
'-x+1/2, y+1/2, -z'
'-x, -y, -z'
'x-1/2, -y-1/2, z'

loop_
_atom_site_label
_atom_site_type_symbol
_atom_site_fract_x
_atom_site_fract_y
_atom_site_fract_z
_atom_site_U_iso_or_equiv
_atom_site_adp_type
_atom_site_occupancy
_atom_site_site_symmetry_order
_atom_site_calc_flag
_atom_site_refinement_flags_posn
_atom_site_refinement_flags_adp
As1 As 0.6932(4) 0.25166(16) 0.6452(5) 0.023(2) Uani 1 1 d D U
As2 As 0.4174(4) 0.26881(18) 0.6120(5) 0.020(2) Uani 1 1 d D U
As3 As 0.1265(5) 0.10519(19) 0.4007(6) 0.029(2) Uani 1 1 d D U
As4 As -0.1479(5) 0.0784(2) 0.3708(7) 0.030(2) Uani 1 1 d D U
As5 As 0.8234(5) 0.41833(17) 0.8609(6) 0.036(2) Uani 1 1 d D U
As6 As 1.1004(5) 0.43972(18) 0.8925(6) 0.032(2) Uani 1 1 d D U
As7 As 1.3727(5) 0.26794(19) 1.1023(6) 0.027(2) Uani 1 1 d D U
As8 As 1.4142(4) 0.59698(17) 1.1111(5) 0.022(2) Uani 1 1 d D U
As9 As 0.8141(5) 0.08030(17) 0.8585(6) 0.030(2) Uani 1 1 d D U
As10 As 0.6615(5) -0.09309(18) 0.6335(6) 0.036(2) Uani 1 1 d D U
As11 As -0.3551(4) 0.23980(19) 0.1299(6) 0.024(2) Uani 1 1 d D U
As12 As 0.1050(5) 0.4294(2) 0.3916(7) 0.036(2) Uani 1 1 d D U
O13 O 0.790(2) 0.3735(10) 0.7357(17) 0.042(6) Uiso 1 1 d D .
O14 O 0.4673(15) 0.2762(16) 0.5355(14) 0.052(6) Uiso 1 1 d D .
O15 O 0.731(2) 0.2029(9) 0.7715(17) 0.046(6) Uiso 1 1 d D .
O16 O 0.3565(12) 0.1346(6) 0.5738(16) 0.018(3) Uiso 1 1 d D .
O17 O 0.1861(11) 0.2999(7) 0.4413(15) 0.018(3) Uiso 1 1 d D .
O18 O 0.0478(16) 0.1407(10) 0.4517(17) 0.016(3) Uiso 1 1 d D .
O19 O 0.685(2) 0.5290(12) 0.7549(17) 0.049(6) Uiso 1 1 d D .
O20 O -0.3191(18) 0.1750(11) 0.2495(15) 0.031(4) Uiso 1 1 d D .
O21 O 1.0338(19) 0.4664(15) 0.9545(19) 0.049(6) Uiso 1 1 d D .
O22 O 1.333(3) 0.4670(7) 1.065(4) 0.038(5) Uiso 1 1 d D .
O23 O 1.141(2) 0.3043(7) 0.932(3) 0.024(4) Uiso 1 1 d D .
O24 O 1.1836(12) 0.6361(8) 0.953(2) 0.021(3) Uiso 1 1 d D .
O25 O -0.5530(19) 0.3001(12) 0.0470(19) 0.036(5) Uiso 1 1 d D .
O26 O 1.0422(14) 0.1000(17) 0.9703(14) 0.048(6) Uiso 1 1 d D .
O27 O 0.781(3) 0.0214(12) 0.738(2) 0.052(7) Uiso 1 1 d D .
O28 O -0.189(2) 0.3381(14) 0.2535(19) 0.043(6) Uiso 1 1 d D .
O29 O 0.0552(18) 0.4481(17) 0.4675(18) 0.061(8) Uiso 1 1 d D .
O30 O 0.1673(13) -0.0261(8) 0.454(2) 0.022(4) Uiso 1 1 d D .

loop_
_atom_site_aniso_label
_atom_site_aniso_U_11
_atom_site_aniso_U_22
_atom_site_aniso_U_33
_atom_site_aniso_U_23
_atom_site_aniso_U_13
_atom_site_aniso_U_12
As1 0.0333(15) 0.0110(10) 0.020(4) 0.0033(12) 0.021(2) 0.0032(9)
As2 0.0265(14) 0.0143(10) 0.013(4) -0.0017(13) 0.015(2) -0.0048(9)
As3 0.0423(17) 0.0138(10) 0.018(4) 0.0013(14) 0.022(2) -0.0022(10)
As4 0.0426(17) 0.0247(13) 0.019(5) -0.0018(15) 0.025(2) -0.0120(11)
As5 0.060(2) 0.0123(11) 0.029(5) -0.0056(13) 0.035(3) -0.0126(11)
As6 0.0515(19) 0.0096(10) 0.015(4) 0.0002(13) 0.022(2) 0.0002(10)
As7 0.0372(16) 0.0203(11) 0.016(4) -0.0047(14) 0.020(2) -0.0112(11)
As8 0.0286(14) 0.0093(10) 0.017(4) -0.0034(12) 0.016(2) -0.0002(8)
As9 0.0421(17) 0.0144(11) 0.029(4) 0.0014(13) 0.028(2) -0.0091(10)
As10 0.0492(18) 0.0146(11) 0.023(5) -0.0040(13) 0.025(2) 0.0072(11)
As11 0.0313(15) 0.0169(11) 0.016(4) -0.0034(13) 0.018(2) 0.0009(9)
As12 0.0500(19) 0.0188(12) 0.017(5) 0.0043(15) 0.023(2) 0.0121(12)

loop_
_atom_type_symbol
_atom_type_description
_atom_type_scat_dispersion_real
_atom_type_scat_dispersion_imag
_atom_type_scat_source
As As 0.3110 0.7990 'International Tables Vol C Tables 4.2.6.8 and 6.1.1.4'
O O 0.0020 0.0020 'International Tables Vol C Tables 4.2.6.8 and 6.1.1.4'

loop_
_geom_angle_atom_site_label_1
_geom_angle_atom_site_label_2
_geom_angle_atom_site_label_3
_geom_angle
_geom_angle_site_symmetry_1
_geom_angle_site_symmetry_3
O13 As1 O15 90.4(7) . .
O14 As1 O13 97.8(10) . .
O14 As1 O15 85.8(7) . .
O14 As2 O16 96.2(11) . .
O14 As2 O17 88.5(8) . .
O16 As2 O17 88.8(4) . .
O18 As3 O16 91.8(9) . .
O30 As3 O16 89.0(6) . .
O30 As3 O18 94.3(10) . .
O18 As4 O19 85.7(6) . 2_546
O20 As4 O18 102.1(8) . .
O20 As4 O19 92.1(9) . 2_546
O13 As5 O21 84.0(7) . .
O13 As5 O21 149.6(5) . 3_767
O19 As5 O13 91.5(8) . .
O19 As5 O21 81.6(9) . 3_767
O19 As5 O21 99.1(10) . .
O21 As5 O21 68.1(5) . 3_767
O21 As6 O22 90.8(14) . .
O21 As6 O23 96.9(12) . .
O23 As6 O22 90.2(8) . .
O23 As7 O25 92.0(11) . 1_756
O24 As7 O23 89.6(7) 2_747 .
O24 As7 O25 97.6(11) 2_747 1_756
O22 As8 O24 87.4(9) . .
O26 As8 O22 97.5(15) 2_757 .
O26 As8 O24 93.4(10) 2_757 .
O15 As9 O27 93.1(8) . .
O26 As9 O15 96.0(10) . .
O26 As9 O27 85.7(7) . .
O27 As10 O28 97.5(9) . 2_546
O29 As10 O27 96.1(11) 2_546 .
O29 As10 O28 88.0(6) 2_546 2_546
O20 As11 O25 89.4(5) . .
O28 As11 O20 95.1(9) . .
O28 As11 O25 100.8(9) . .
O17 As12 O29 102.3(11) . .
O17 As12 O30 89.3(5) . 2_556
O30 As12 O29 93.6(10) 2_556 .
As5 O13 As1 125.8(8) . .
As2 O14 As1 118.8(7) . .
As9 O15 As1 130.6(9) . .
As2 O16 As3 116.2(6) . .
As12 O17 As2 121.8(7) . .
As3 O18 As4 120.0(7) . .
As5 O19 As4 121.8(8) . 2_556
As4 O20 As11 122.1(7) . .
As5 O21 As5 111.9(5) . 3_767
As6 O21 As5 126.9(5) . 3_767
As6 O21 As5 120.6(8) . .
As8 O22 As6 119.4(14) . .
As7 O23 As6 115.9(10) . .
As7 O24 As8 120.8(6) 2_757 .
As11 O25 As7 120.1(7) . 1_354
As9 O26 As8 117.4(7) . 2_747
As10 O27 As9 131.0(9) . .
As11 O28 As10 124.7(8) . 2_556
As10 O29 As12 117.6(7) 2_556 .
As3 O30 As12 119.3(6) . 2_546

loop_
_geom_bond_atom_site_label_1
_geom_bond_atom_site_label_2
_geom_bond_distance
_geom_bond_site_symmetry_2
As1 O13 1.782(8) .
As1 O14 1.771(10) .
As1 O15 1.779(8) .
As2 O14 1.775(8) .
As2 O16 1.782(7) .
As2 O17 1.785(13) .
As3 O16 1.783(13) .
As3 O18 1.778(8) .
As3 O30 1.770(7) .
As4 O18 1.785(8) .
As4 O19 1.778(8) 2_546
As4 O20 1.778(9) .
As5 O13 1.780(8) .
As5 O19 1.772(9) .
As5 O21 1.781(9) .
As5 O21 2.359(16) 3_767
As6 O21 1.776(8) .
As6 O22 1.79(3) .
As6 O23 1.780(8) .
As7 O23 1.80(2) .
As7 O24 1.772(7) 2_747
As7 O25 1.780(8) 1_756
As8 O22 1.776(8) .
As8 O24 1.776(12) .
As8 O26 1.778(8) 2_757
As9 O15 1.777(8) .
As9 O26 1.773(10) .
As9 O27 1.776(8) .
As10 O27 1.775(8) .
As10 O28 1.782(8) 2_546
As10 O29 1.775(10) 2_546
As11 O20 1.780(8) .
As11 O25 1.783(9) .
As11 O28 1.780(9) .
As12 O17 1.770(7) .
As12 O29 1.778(8) .
As12 O30 1.773(12) 2_556
O19 As4 1.778(8) 2_556
O21 As5 2.359(16) 3_767
O24 As7 1.772(7) 2_757
O25 As7 1.780(8) 1_354
O26 As8 1.778(8) 2_747
O28 As10 1.782(8) 2_556
O29 As10 1.775(10) 2_556
O30 As12 1.773(12) 2_546

loop_
_geom_torsion_atom_site_label_1
_geom_torsion_atom_site_label_2
_geom_torsion_atom_site_label_3
_geom_torsion_atom_site_label_4
_geom_torsion
_geom_torsion_site_symmetry_1
_geom_torsion_site_symmetry_4
O13 As1 O14 As2 -77.2(13) . .
O13 As1 O15 As9 -137.4(17) . .
O13 As5 O19 As4 -23.1(14) . 2_556
O13 As5 O21 As5 167.7(11) . 3_767
O13 As5 O21 As6 -4.6(13) . .
O14 As1 O13 As5 68.6(14) . .
O14 As1 O15 As9 124.8(16) . .
O14 As2 O16 As3 -84.9(14) . .
O14 As2 O17 As12 -93.3(15) . .
O15 As1 O13 As5 -17.2(13) . .
O15 As1 O14 As2 12.6(12) . .
O15 As9 O26 As8 -72.2(13) . 2_747
O15 As9 O27 As10 -126.7(19) . .
O16 As2 O14 As1 -90.7(12) . .
O16 As2 O17 As12 170.5(16) . .
O16 As3 O18 As4 -149.6(10) . .
O16 As3 O30 As12 -16.5(18) . 2_546
O17 As2 O14 As1 -179.4(12) . .
O17 As2 O16 As3 3.4(14) . .
O17 As12 O29 As10 -85.2(14) . 2_556
O18 As3 O16 As2 -78.6(14) . .
O18 As3 O30 As12 -108.2(17) . 2_546
O18 As4 O20 As11 49.2(14) . .
O19 As4 O18 As3 -12.5(11) 2_546 .
O19 As4 O20 As11 -36.9(12) 2_546 .
O19 As5 O13 As1 -121.1(15) . .
O19 As5 O21 As5 77.1(11) . 3_767
O19 As5 O21 As6 -95.2(14) . .
O20 As4 O18 As3 -103.6(11) . .
O20 As11 O25 As7 -3.8(14) . 1_354
O20 As11 O28 As10 -44.4(16) . 2_556
O21 As5 O13 As1 139.8(15) . .
O21 As5 O13 As1 162.9(11) 3_767 .
O21 As5 O19 As4 127.2(14) 3_767 2_556
O21 As5 O19 As4 61.1(15) . 2_556
O21 As5 O21 As5 0.001(1) 3_767 3_767
O21 As5 O21 As6 -172(2) 3_767 .
O21 As6 O22 As8 -87(2) . .
O21 As6 O23 As7 -93.8(17) . .
O22 As6 O21 As5 -159.8(14) . .
O22 As6 O21 As5 29.2(14) . 3_767
O22 As6 O23 As7 -3(2) . .
O22 As8 O24 As7 -175(2) . 2_757
O23 As6 O21 As5 -69.5(15) . .
O23 As6 O21 As5 119.5(14) . 3_767
O23 As6 O22 As8 176(3) . .
O24 As7 O23 As6 -167.8(19) 2_747 .
O24 As8 O22 As6 10(2) . .
O25 As7 O23 As6 -70.2(18) 1_756 .
O25 As11 O20 As4 172.9(12) . .
O25 As11 O28 As10 46.0(17) . 2_556
O26 As8 O22 As6 -83(2) 2_757 .
O26 As8 O24 As7 -77.8(19) 2_757 2_757
O26 As9 O15 As1 70.9(15) . .
O26 As9 O27 As10 137.5(19) . .
O27 As9 O15 As1 -15.1(14) . .
O27 As9 O26 As8 20.6(13) . 2_747
O28 As10 O27 As9 -28.2(18) 2_546 .
O28 As11 O20 As4 -86.4(14) . .
O28 As11 O25 As7 -98.9(13) . 1_354
O29 As10 O27 As9 60.6(18) 2_546 .
O29 As12 O17 As2 -83.4(13) . .
O30 As3 O16 As2 -172.8(15) . .
O30 As3 O18 As4 -60.4(11) . .
O30 As12 O17 As2 10.2(15) 2_556 .
O30 As12 O29 As10 -175.3(13) 2_556 2_556
